data_2018739
loop_
_publ_author_name
'Haghjoo, Farhad'
'Pritchard, Robin'

_publ_section_title
;
 Completing the
 bis[hydroxybis(pyridin-2-yl)methanesulfonato-\k^3^<i>N</i>,<i>O</i>,<i>N</i>']<i>M</i>^II^
 series (<i>M</i> = Mn to Zn) with the copper(II) and cobalt(II)
 structures
;
_journal_coeditor_code FA3287
_journal_issue 1
_journal_name_full 'Acta Crystallographica Section C'
_journal_page_first 21
_journal_page_last 24
_journal_paper_doi 10.1107/S0108270112049748
_journal_volume 69
_journal_year 2013
_chemical_formula_iupac '[Co (C11 H9 N2 O4 S1)2]'
_chemical_formula_moiety 'C22 H18 Co1 N4 O8 S2'
_chemical_formula_sum 'C22 H18 Co N4 O8 S2'
_chemical_formula_weight 589.45
_chemical_name_systematic
;
bis[hydroxybis(pyridin-2-yl)methanesulfonato-
\k^3^<i>N</i>,<i>O</i>,<i>N</i>']cobalt(II)
;
_space_group_IT_number 14
_symmetry_cell_setting monoclinic
_symmetry_space_group_name_Hall '-P 2ybc'
_symmetry_space_group_name_H-M 'P 1 21/c 1'
_atom_sites_solution_hydrogens geom
_atom_sites_solution_primary direct
_atom_sites_solution_secondary difmap
_audit_conform_dict_name cif_core.dic
_audit_conform_dict_version 2.4
_audit_creation_method 'WinGX routine CIF_UPDATE'
_cell_angle_alpha 90
_cell_angle_beta 98.499(2)
_cell_angle_gamma 90
_cell_formula_units_Z 2
_cell_length_a 7.7300(3)
_cell_length_b 9.3475(4)
_cell_length_c 15.6518(6)
_cell_measurement_reflns_used 3777
_cell_measurement_temperature 100(2)
_cell_measurement_theta_max 26
_cell_measurement_theta_min 2
_cell_volume 1118.52(8)
_computing_cell_refinement 'SCALEPACK (Otwinowski & Minor, 1997)'
_computing_data_collection 'COLLECT (Nonius, 1998)'
_computing_data_reduction 'DENZO and SCALEPACK (Otwinowski & Minor, 1997)'
_computing_molecular_graphics 'ORTEP-3 for Windows (Farrugia, 1997)'
_computing_publication_material
;
WinGX (Farrugia, 1999) and publCIF (Westrip, 2010)
;
_computing_structure_refinement 'SHELXL97 (Sheldrick, 2008)'
_computing_structure_solution 'SIR92 (Altomare <i>et al.</i>, 1994)'
_diffrn_ambient_temperature 100(2)
_diffrn_detector_area_resol_mean 9
_diffrn_measured_fraction_theta_full 0.997
_diffrn_measured_fraction_theta_max 0.997
_diffrn_measurement_device '95mm CCD camera on \k-goniostat'
_diffrn_measurement_device_type 'Nonius KappaCCD area-detector'
_diffrn_measurement_method 'CCD rotation images, thick slices'
_diffrn_radiation_monochromator graphite
_diffrn_radiation_type MoK\a
_diffrn_radiation_wavelength 0.71073
_diffrn_reflns_av_R_equivalents 0.0479
_diffrn_reflns_limit_h_max 10
_diffrn_reflns_limit_h_min -10
_diffrn_reflns_limit_k_max 12
_diffrn_reflns_limit_k_min -12
_diffrn_reflns_limit_l_max 20
_diffrn_reflns_limit_l_min -20
_diffrn_reflns_number 4704
_diffrn_reflns_reduction_process
;
Scaled and merged using SORTAV
Blessing, R. H. (1987) Crystallogr. Rev. 1, 3--58.
Blessing, R. H. (1989) J. Appl. Cryst. 22, 396--397.
;
_diffrn_reflns_theta_full 27.49
_diffrn_reflns_theta_max 27.49
_diffrn_reflns_theta_min 3.42
_exptl_absorpt_coefficient_mu 1.015
_exptl_absorpt_correction_T_max 0.9142
_exptl_absorpt_correction_T_min 0.7854
_exptl_absorpt_correction_type multi-scan
_exptl_absorpt_process_details '(Blessing, 1995)'
_exptl_crystal_colour purple
_exptl_crystal_density_diffrn 1.75
_exptl_crystal_density_method 'not measured'
_exptl_crystal_description block
_exptl_crystal_F_000 602
_exptl_crystal_size_max 0.25
_exptl_crystal_size_mid 0.12
_exptl_crystal_size_min 0.09
_refine_diff_density_max 0.648
_refine_diff_density_min -0.598
_refine_ls_extinction_method none
_refine_ls_goodness_of_fit_ref 1.049
_refine_ls_hydrogen_treatment refall
_refine_ls_matrix_type full
_refine_ls_number_parameters 203
_refine_ls_number_reflns 2558
_refine_ls_number_restraints 0
_refine_ls_restrained_S_all 1.049
_refine_ls_R_factor_all 0.0641
_refine_ls_R_factor_gt 0.0481
_refine_ls_shift/su_max 0
_refine_ls_shift/su_mean 0
_refine_ls_structure_factor_coef Fsqd
_refine_ls_weighting_details 'calc w = 1/[\s^2^(Fo^2^)+(0.0508P)^2^+1.8352P] where P=(Fo^2^+2Fc^2^)/3'
_refine_ls_weighting_scheme calc
_refine_ls_wR_factor_gt 0.1138
_refine_ls_wR_factor_ref 0.1236
_reflns_number_gt 2025
_reflns_number_total 2558
_reflns_threshold_expression I>2\s(I)
_cod_data_source_file fa3287.cif
_cod_data_source_block II
_cod_original_sg_symbol_H-M 'P 21/c'
_cod_database_code 2018739
_cod_database_fobs_code 2018739

loop_
_symmetry_equiv_pos_as_xyz
'x, y, z'
'-x, y+1/2, -z+1/2'
'-x, -y, -z'
'x, -y-1/2, z-1/2'

loop_
_atom_site_type_symbol
_atom_site_label
_atom_site_fract_x
_atom_site_fract_y
_atom_site_fract_z
_atom_site_U_iso_or_equiv
_atom_site_adp_type
_atom_site_calc_flag
_atom_site_refinement_flags
_atom_site_occupancy
_atom_site_symmetry_multiplicity
C C1 0.6394(4) 0.7026(3) 0.36031(18) 0.0208(6) Uani d . 1 1
C C2 0.7537(4) 0.5692(3) 0.37170(18) 0.0207(6) Uani d . 1 1
C C3 0.8902(4) 0.5491(4) 0.3251(2) 0.0240(7) Uani d . 1 1
C C4 0.9892(4) 0.4256(4) 0.3378(2) 0.0264(7) Uani d . 1 1
C C5 0.9525(5) 0.3291(4) 0.3995(2) 0.0302(7) Uani d . 1 1
C C6 0.8169(4) 0.3575(4) 0.4449(2) 0.0273(7) Uani d . 1 1
C C7 0.6495(4) 0.7833(3) 0.44617(18) 0.0197(6) Uani d . 1 1
C C8 0.7270(4) 0.9176(3) 0.4563(2) 0.0247(7) Uani d . 1 1
C C9 0.7390(4) 0.9841(3) 0.5362(2) 0.0255(7) Uani d . 1 1
C C10 0.6715(4) 0.9175(4) 0.6026(2) 0.0259(7) Uani d . 1 1
C C11 0.5973(4) 0.7838(4) 0.5879(2) 0.0233(6) Uani d . 1 1
N N1 0.7157(3) 0.4741(3) 0.43127(17) 0.0227(5) Uani d . 1 1
N N2 0.5872(3) 0.7160(3) 0.51142(16) 0.0217(5) Uani d . 1 1
O O1 0.6959(3) 0.7873(3) 0.29600(14) 0.0253(5) Uani d . 1 1
O O2 0.3490(3) 0.5621(3) 0.38620(14) 0.0284(5) Uani d . 1 1
O O3 0.3168(3) 0.7823(2) 0.30360(15) 0.0309(5) Uani d . 1 1
O O4 0.4215(3) 0.5657(3) 0.24139(14) 0.0291(5) Uani d . 1 1
S S1 0.41039(10) 0.64977(8) 0.31844(5) 0.0217(2) Uani d . 1 1
Co Co1 0.5 0.5 0.5 0.01982(18) Uani d S 1 2
H H9 0.789(5) 1.074(4) 0.547(2) 0.024 Uiso d . 1 1
H H11 0.553(5) 0.737(4) 0.628(2) 0.024 Uiso d . 1 1
H H1 0.640(6) 0.858(6) 0.289(3) 0.058(16) Uiso d . 1 1
H H3 0.916(4) 0.621(4) 0.288(2) 0.021(8) Uiso d . 1 1
H H4 1.081(5) 0.410(4) 0.306(2) 0.023(9) Uiso d . 1 1
H H5 1.009(5) 0.247(4) 0.408(2) 0.021(9) Uiso d . 1 1
H H6 0.789(5) 0.303(4) 0.489(2) 0.024(9) Uiso d . 1 1
H H8 0.780(5) 0.962(4) 0.406(2) 0.034(10) Uiso d . 1 1
H H10 0.679(5) 0.959(4) 0.655(3) 0.031(10) Uiso d . 1 1

loop_
_atom_site_aniso_label
_atom_site_aniso_U_11
_atom_site_aniso_U_22
_atom_site_aniso_U_33
_atom_site_aniso_U_12
_atom_site_aniso_U_13
_atom_site_aniso_U_23
C1 0.0289(16) 0.0180(15) 0.0165(13) -0.0008(12) 0.0065(11) 0.0019(11)
C2 0.0238(15) 0.0202(15) 0.0176(14) -0.0027(12) 0.0018(11) -0.0019(12)
C3 0.0245(16) 0.0261(17) 0.0217(15) -0.0041(13) 0.0041(12) 0.0022(13)
C4 0.0220(15) 0.0309(18) 0.0264(16) -0.0013(14) 0.0044(12) -0.0086(14)
C5 0.0298(17) 0.0252(18) 0.0346(19) 0.0058(14) 0.0014(14) -0.0007(14)
C6 0.0260(16) 0.0270(18) 0.0298(17) 0.0036(13) 0.0071(13) 0.0059(14)
C7 0.0207(14) 0.0203(15) 0.0181(14) 0.0022(12) 0.0030(11) 0.0019(12)
C8 0.0284(16) 0.0216(16) 0.0234(15) -0.0003(13) 0.0014(12) 0.0002(12)
C9 0.0287(17) 0.0190(16) 0.0271(16) 0.0011(13) -0.0014(12) -0.0016(13)
C10 0.0300(17) 0.0252(17) 0.0218(16) 0.0049(13) 0.0012(12) -0.0036(13)
C11 0.0272(16) 0.0243(16) 0.0192(14) 0.0035(13) 0.0060(12) 0.0019(12)
N1 0.0250(13) 0.0215(13) 0.0221(12) 0.0005(11) 0.0052(10) 0.0015(10)
N2 0.0249(13) 0.0213(13) 0.0193(12) 0.0016(11) 0.0047(9) 0.0001(10)
O1 0.0330(13) 0.0220(12) 0.0213(11) -0.0001(10) 0.0059(9) 0.0024(9)
O2 0.0267(12) 0.0350(13) 0.0230(11) -0.0045(10) 0.0016(9) 0.0087(10)
O3 0.0308(12) 0.0229(12) 0.0365(13) 0.0039(10) -0.0034(10) -0.0016(10)
O4 0.0385(13) 0.0265(12) 0.0232(11) -0.0029(10) 0.0073(9) -0.0081(10)
S1 0.0260(4) 0.0199(4) 0.0188(4) 0.0004(3) 0.0023(3) 0.0000(3)
Co1 0.0232(3) 0.0187(3) 0.0178(3) 0.0002(2) 0.0038(2) 0.0023(2)

loop_
_atom_type_symbol
_atom_type_description
_atom_type_scat_dispersion_real
_atom_type_scat_dispersion_imag
_atom_type_scat_source
C C 0.0033 0.0016 'International Tables Vol C Tables 4.2.6.8 and 6.1.1.4'
H H 0 0 'International Tables Vol C Tables 4.2.6.8 and 6.1.1.4'
N N 0.0061 0.0033 'International Tables Vol C Tables 4.2.6.8 and 6.1.1.4'
O O 0.0106 0.006 'International Tables Vol C Tables 4.2.6.8 and 6.1.1.4'
S S 0.1246 0.1234 'International Tables Vol C Tables 4.2.6.8 and 6.1.1.4'
Co Co 0.3494 0.9721 'International Tables Vol C Tables 4.2.6.8 and 6.1.1.4'

loop_
_geom_angle_atom_site_label_1
_geom_angle_atom_site_label_2
_geom_angle_atom_site_label_3
_geom_angle_site_symmetry_1
_geom_angle_site_symmetry_3
_geom_angle
_geom_angle_publ_flag
O1 C1 C2 . . 108.1(2) ?
O1 C1 C7 . . 111.8(2) ?
C2 C1 C7 . . 110.3(2) ?
O1 C1 S1 . . 106.16(19) ?
C2 C1 S1 . . 109.2(2) ?
C7 C1 S1 . . 111.2(2) ?
N1 C2 C3 . . 122.4(3) ?
N1 C2 C1 . . 116.0(3) ?
C3 C2 C1 . . 121.6(3) ?
C2 C3 C4 . . 119.1(3) ?
C2 C3 H3 . . 119(2) ?
C4 C3 H3 . . 122(2) ?
C5 C4 C3 . . 118.7(3) ?
C5 C4 H4 . . 121(2) ?
C3 C4 H4 . . 120(2) ?
C6 C5 C4 . . 119.0(3) ?
C6 C5 H5 . . 119(2) ?
C4 C5 H5 . . 122(2) ?
N1 C6 C5 . . 123.1(3) ?
N1 C6 H6 . . 112(2) ?
C5 C6 H6 . . 124(2) ?
N2 C7 C8 . . 122.1(3) ?
N2 C7 C1 . . 117.2(3) ?
C8 C7 C1 . . 120.7(3) ?
C9 C8 C7 . . 118.5(3) ?
C9 C8 H8 . . 122(2) ?
C7 C8 H8 . . 119(2) ?
C10 C9 C8 . . 119.7(3) ?
C10 C9 H9 . . 118(2) ?
C8 C9 H9 . . 123(2) ?
C9 C10 C11 . . 118.5(3) ?
C9 C10 H10 . . 121(3) ?
C11 C10 H10 . . 121(3) ?
N2 C11 C10 . . 122.8(3) ?
N2 C11 H11 . . 115(2) ?
C10 C11 H11 . . 122(2) ?
C6 N1 C2 . . 117.6(3) ?
C6 N1 Co1 . . 119.6(2) ?
C2 N1 Co1 . . 122.7(2) ?
C11 N2 C7 . . 118.3(3) ?
C11 N2 Co1 . . 119.8(2) ?
C7 N2 Co1 . . 121.6(2) ?
C1 O1 H1 . . 111(4) ?
S1 O2 Co1 . . 125.20(13) ?
O3 S1 O4 . . 115.00(14) ?
O3 S1 O2 . . 112.84(15) ?
O4 S1 O2 . . 111.19(14) ?
O3 S1 C1 . . 104.95(14) ?
O4 S1 C1 . . 105.44(14) ?
O2 S1 C1 . . 106.56(13) ?
O2 Co1 O2 . 3_666 180 ?
O2 Co1 N1 . 3_666 91.08(9) ?
O2 Co1 N1 3_666 3_666 88.92(9) ?
O2 Co1 N1 . . 88.92(9) y
O2 Co1 N1 3_666 . 91.08(9) ?
N1 Co1 N1 3_666 . 180 ?
O2 Co1 N2 . 3_666 93.60(10) ?
O2 Co1 N2 3_666 3_666 86.40(10) ?
N1 Co1 N2 3_666 3_666 83.57(10) ?
N1 Co1 N2 . 3_666 96.43(10) ?
O2 Co1 N2 . . 86.40(10) y
O2 Co1 N2 3_666 . 93.60(10) ?
N1 Co1 N2 3_666 . 96.43(10) ?
N1 Co1 N2 . . 83.57(10) y
N2 Co1 N2 3_666 . 180.00(13) ?

loop_
_geom_bond_atom_site_label_1
_geom_bond_atom_site_label_2
_geom_bond_site_symmetry_2
_geom_bond_distance
_geom_bond_publ_flag
C1 O1 . 1.401(4) ?
C1 C2 . 1.523(4) ?
C1 C7 . 1.533(4) ?
C1 S1 . 1.861(3) ?
C2 N1 . 1.351(4) ?
C2 C3 . 1.382(4) ?
C3 C4 . 1.382(5) ?
C3 H3 . 0.93(3) ?
C4 C5 . 1.381(5) ?
C4 H4 . 0.93(4) ?
C5 C6 . 1.376(5) ?
C5 H5 . 0.88(4) ?
C6 N1 . 1.340(4) ?
C6 H6 . 0.91(4) ?
C7 N2 . 1.347(4) ?
C7 C8 . 1.390(4) ?
C8 C9 . 1.387(4) ?
C8 H8 . 1.03(4) ?
C9 C10 . 1.379(5) ?
C9 H9 . 0.94(4) ?
C10 C11 . 1.380(5) ?
C10 H10 . 0.90(4) ?
C11 N2 . 1.347(4) ?
C11 H11 . 0.88(4) ?
N1 Co1 . 2.127(3) y
N2 Co1 . 2.128(3) y
O1 H1 . 0.79(5) ?
O2 S1 . 1.473(2) y
O2 Co1 . 2.064(2) y
O3 S1 . 1.436(2) y
O4 S1 . 1.453(2) y
Co1 O2 3_666 2.064(2) ?
Co1 N1 3_666 2.127(3) ?
Co1 N2 3_666 2.128(3) ?

loop_
_geom_hbond_atom_site_label_D
_geom_hbond_atom_site_label_H
_geom_hbond_atom_site_label_A
_geom_hbond_site_symmetry_A
_geom_hbond_distance_DH
_geom_hbond_distance_HA
_geom_hbond_distance_DA
_geom_hbond_angle_DHA
O1 H1 O4 2_655 0.79(5) 2.04(5) 2.789(3) 159(5)
